data_7033291
loop_
_publ_author_name
'Gneu\&s, Timo'
'Leitl, Markus J.'
'Finger, Lars H.'
'Rau, Nicholas'
'Yersin, Hartmut'
'Sundermeyer, J\"org'

_publ_section_title
;
 A new class of luminescent Cu(i) complexes with tripodal ligands - TADF
 emitters for the yellow to red color range.
;
_journal_issue 18
_journal_name_full 'Dalton transactions (Cambridge, England : 2003)'
_journal_page_first 8506
_journal_page_last 8520
_journal_paper_doi 10.1039/c4dt02631d
_journal_volume 44
_journal_year 2015
_chemical_formula_moiety 'C15 H12 Cu I N3 P S, 1/3(C2 H3 N)'
_chemical_formula_sum 'C15.66667 H13 Cu I N3.33333 P S'
_chemical_formula_weight 501.45
_chemical_name_common 'C6, CuItpyps'
_chemical_name_systematic
; 
Iodo tris(2-pyridyl)phosphinesulfide copper(I)
;
_space_group_crystal_system orthorhombic
_space_group_IT_number 29
_space_group_name_Hall 'P -2bc -2c'
_space_group_name_H-M_alt 'P c 21 b'
_symmetry_space_group_name_Hall 'P -2bc -2c'
_symmetry_space_group_name_H-M 'P c 21 b'
_atom_sites_solution_hydrogens geom
_atom_sites_solution_primary direct
_atom_sites_solution_secondary difmap
_audit_creation_method SHELXL-2014
_cell_angle_alpha 90
_cell_angle_beta 90
_cell_angle_gamma 90
_cell_formula_units_Z 12
_cell_length_a 13.2413(5)
_cell_length_b 15.7217(6)
_cell_length_c 25.7987(11)
_cell_measurement_reflns_used 11285
_cell_measurement_temperature 100(2)
_cell_measurement_theta_max 27.07
_cell_measurement_theta_min 1.535
_cell_volume 5370.7(4)
_computing_cell_refinement
;
Stoe & Cie: X-AREA v1.56, Stoe & Cie GmbH, Darmstadt, Germany, 2011
;
_computing_data_collection
;
Stoe & Cie: X-AREA v1.56, Stoe & Cie GmbH, Darmstadt, Germany, 2011
;
_computing_data_reduction 'STOE X-RED'
_computing_molecular_graphics
;
K. Brandenburg, H. Putz: 
Diamond - Crystal and Molecular Structure Visualization v3.2i, 
Crystal Impact GbR, Bonn, Germany, 2012
;
_computing_publication_material
;
WinGX publication routines (L. Farrugia, 
J. Appl. Crystallogr. 1999, 32, 837-838.)
;
_computing_structure_refinement
;
SHELXL-2014 (G. Sheldrick, Acta Cryst. A 2008, 64, 112-122)
;
_computing_structure_solution
;
SIR97 (A. Altomare, M. C. Burla, M. Camalli, G. Cascarano, C. Giacovazzo, 
A. Guagliardi, A. G. G. Moliterni, G. Polidori, R. Spagna, 
J. Appl. Crystallogr. 1999, 32, 115-119.)
;
_diffrn_ambient_temperature 100(2)
_diffrn_detector_area_resol_mean 6.67
_diffrn_measured_fraction_theta_full 0.999
_diffrn_measured_fraction_theta_max 0.996
_diffrn_measurement_device_type 'STOE IPDS 2'
_diffrn_measurement_method 'rotation method'
_diffrn_radiation_type MoK\a
_diffrn_radiation_wavelength 0.71069
_diffrn_reflns_av_R_equivalents 0.0583
_diffrn_reflns_av_unetI/netI 0.1120
_diffrn_reflns_Laue_measured_fraction_full 0.999
_diffrn_reflns_Laue_measured_fraction_max 0.996
_diffrn_reflns_limit_h_max 16
_diffrn_reflns_limit_h_min -14
_diffrn_reflns_limit_k_max 17
_diffrn_reflns_limit_k_min -19
_diffrn_reflns_limit_l_max 28
_diffrn_reflns_limit_l_min -32
_diffrn_reflns_number 18930
_diffrn_reflns_point_group_measured_fraction_full 0.910
_diffrn_reflns_point_group_measured_fraction_max 0.901
_diffrn_reflns_theta_full 25.000
_diffrn_reflns_theta_max 26.739
_diffrn_reflns_theta_min 1.729
_diffrn_source
;
sealed X-ray tube, 12 x 0.4 mm long-fine focus
;
_exptl_absorpt_coefficient_mu 3.152
_exptl_absorpt_correction_T_max 0.4993
_exptl_absorpt_correction_T_min 0.4067
_exptl_absorpt_correction_type multi-scan
_exptl_absorpt_process_details
; 
R. H. Blessing, Acta Cryst. A 1995, 51, 33-38.
;
_exptl_crystal_colour orange
_exptl_crystal_density_diffrn 1.860
_exptl_crystal_density_method 'not measured'
_exptl_crystal_description block
_exptl_crystal_F_000 2920
_exptl_crystal_recrystallization_method 'Re-crystallisation from solvent: acetonitrile'
_exptl_crystal_size_max 0.310
_exptl_crystal_size_mid 0.280
_exptl_crystal_size_min 0.180
_refine_diff_density_max 1.097
_refine_diff_density_min -0.665
_refine_diff_density_rms 0.114
_refine_ls_abs_structure_details
; 
 Classical Flack method preferred over Parsons because s.u. lower. 
;
_refine_ls_abs_structure_Flack -0.01(2)
_refine_ls_extinction_method none
_refine_ls_goodness_of_fit_ref 0.747
_refine_ls_hydrogen_treatment constr
_refine_ls_matrix_type full
_refine_ls_number_parameters 623
_refine_ls_number_reflns 10265
_refine_ls_number_restraints 1
_refine_ls_restrained_S_all 0.747
_refine_ls_R_factor_all 0.0551
_refine_ls_R_factor_gt 0.0376
_refine_ls_shift/su_max 0.001
_refine_ls_shift/su_mean 0.000
_refine_ls_structure_factor_coef Fsqd
_refine_ls_weighting_details 'w=1/[\s^2^(Fo^2^)+(0.0354P)^2^] where P=(Fo^2^+2Fc^2^)/3'
_refine_ls_weighting_scheme calc
_refine_ls_wR_factor_gt 0.0796
_refine_ls_wR_factor_ref 0.0822
_reflns_Friedel_coverage 0.743
_reflns_Friedel_fraction_full 0.814
_reflns_Friedel_fraction_max 0.798
_reflns_number_gt 6869
_reflns_number_total 10265
_reflns_threshold_expression 'I > 2\s(I)'
_cod_data_source_file c4dt02631d2.cif
_cod_data_source_block TGV40
_cod_depositor_comments 'Adding full bibliography for 7033286--7033295.cif.'
_cod_database_code 7033291
_audit_contact_author 'Joerg Sundermeyer'
_shelx_space_group_comment
; 
The symmetry employed for this shelxl refinement is uniquely defined 
by the following loop, which should always be used as a source of 
symmetry information in preference to the above space-group names. 
They are only intended as comments. 
;
_shelx_estimated_absorpt_t_min 0.442
_shelx_estimated_absorpt_t_max 0.601
_shelxl_version_number 2014-3

loop_
_space_group_symop_operation_xyz
'x, y, z'
'-x, y+1/2, -z'
'-x, y, z+1/2'
'x, y+1/2, -z+1/2'

loop_
_atom_site_label
_atom_site_type_symbol
_atom_site_fract_x
_atom_site_fract_y
_atom_site_fract_z
_atom_site_U_iso_or_equiv
_atom_site_adp_type
_atom_site_occupancy
_atom_site_site_symmetry_order
_atom_site_calc_flag
_atom_site_refinement_flags_posn
_atom_site_refinement_flags_adp
C1 C 0.2648(8) 0.6779(8) 0.8708(5) 0.023(3) Uani 1 1 d . .
C2 C 0.2044(9) 0.7258(8) 0.9005(4) 0.027(3) Uani 1 1 d . .
H2 H 0.1332 0.7229 0.8965 0.032 Uiso 1 1 calc R U
C3 C 0.2467(10) 0.7801(8) 0.9376(4) 0.030(3) Uani 1 1 d . .
H3 H 0.2054 0.8150 0.9590 0.036 Uiso 1 1 calc R U
C4 C 0.3505(10) 0.7813(8) 0.9419(5) 0.031(3) Uani 1 1 d . .
H4 H 0.3825 0.8170 0.9667 0.038 Uiso 1 1 calc R U
C5 C 0.4073(9) 0.7298(9) 0.9097(5) 0.031(3) Uani 1 1 d . .
H5 H 0.4788 0.7316 0.9125 0.038 Uiso 1 1 calc R U
C11 C 0.2647(9) 0.6195(8) 0.7617(4) 0.026(3) Uani 1 1 d . .
C12 C 0.2020(9) 0.6240(8) 0.7193(4) 0.026(3) Uani 1 1 d . .
H12 H 0.1308 0.6198 0.7231 0.031 Uiso 1 1 calc R U
C13 C 0.2458(11) 0.6348(8) 0.6705(5) 0.035(3) Uani 1 1 d . .
H13 H 0.2050 0.6372 0.6402 0.043 Uiso 1 1 calc R U
C14 C 0.3486(11) 0.6418(8) 0.6670(4) 0.035(3) Uani 1 1 d . .
H14 H 0.3806 0.6489 0.6344 0.042 Uiso 1 1 calc R U
C15 C 0.4041(10) 0.6383(8) 0.7114(4) 0.028(3) Uani 1 1 d . .
H15 H 0.4752 0.6447 0.7084 0.034 Uiso 1 1 calc R U
C6 C 0.2650(9) 0.4988(7) 0.8460(4) 0.020(3) Uani 1 1 d . .
C7 C 0.2045(9) 0.4328(8) 0.8633(4) 0.028(3) Uani 1 1 d . .
H7 H 0.1331 0.4387 0.8637 0.033 Uiso 1 1 calc R U
C8 C 0.2494(10) 0.3583(8) 0.8801(4) 0.029(3) Uani 1 1 d . .
H8 H 0.2094 0.3125 0.8926 0.034 Uiso 1 1 calc R U
C9 C 0.3517(9) 0.3518(8) 0.8785(4) 0.029(3) Uani 1 1 d . .
H9 H 0.3840 0.3014 0.8902 0.035 Uiso 1 1 calc R U
C10 C 0.4091(9) 0.4195(9) 0.8594(4) 0.026(3) Uani 1 1 d . .
H10 H 0.4803 0.4132 0.8570 0.032 Uiso 1 1 calc R U
C16 C 0.2463(9) 0.4916(8) 0.0322(4) 0.024(3) Uani 1 1 d . .
C17 C 0.1734(9) 0.4644(8) -0.0025(4) 0.025(3) Uani 1 1 d . .
H17 H 0.1740 0.4079 -0.0155 0.030 Uiso 1 1 calc R U
C18 C 0.1001(9) 0.5211(9) -0.0175(4) 0.029(3) Uani 1 1 d . .
H18 H 0.0485 0.5042 -0.0409 0.034 Uiso 1 1 calc R U
C19 C 0.1024(8) 0.6040(10) 0.0021(4) 0.029(3) Uani 1 1 d . .
H19 H 0.0533 0.6446 -0.0082 0.035 Uiso 1 1 calc R U
C20 C 0.1777(8) 0.6255(8) 0.0367(4) 0.026(3) Uani 1 1 d . .
H20 H 0.1784 0.6813 0.0508 0.032 Uiso 1 1 calc R U
C26 C 0.4586(8) 0.4836(7) 0.0225(4) 0.019(2) Uani 1 1 d . .
C27 C 0.5118(8) 0.4519(8) -0.0194(4) 0.025(3) Uani 1 1 d . .
H27 H 0.5015 0.3953 -0.0311 0.030 Uiso 1 1 calc R U
C28 C 0.5797(9) 0.5044(8) -0.0437(4) 0.025(3) Uani 1 1 d . .
H28 H 0.6182 0.4840 -0.0722 0.030 Uiso 1 1 calc R U
C29 C 0.5921(8) 0.5871(8) -0.0268(4) 0.026(3) Uani 1 1 d . .
H29 H 0.6364 0.6251 -0.0442 0.032 Uiso 1 1 calc R U
C30 C 0.5383(8) 0.6128(9) 0.0161(4) 0.026(3) Uani 1 1 d . .
H30 H 0.5494 0.6686 0.0291 0.031 Uiso 1 1 calc R U
C21 C 0.3616(8) 0.4225(7) 0.1195(4) 0.019(2) Uani 1 1 d . .
C22 C 0.3585(9) 0.3454(8) 0.1464(4) 0.024(3) Uani 1 1 d . .
H22 H 0.3540 0.2926 0.1286 0.029 Uiso 1 1 calc R U
C23 C 0.3622(9) 0.3488(8) 0.1998(4) 0.027(3) Uani 1 1 d . .
H23 H 0.3589 0.2976 0.2193 0.033 Uiso 1 1 calc R U
C24 C 0.3708(9) 0.4263(8) 0.2251(4) 0.028(3) Uani 1 1 d . .
H24 H 0.3741 0.4291 0.2619 0.034 Uiso 1 1 calc R U
C25 C 0.3745(8) 0.4995(8) 0.1952(4) 0.023(3) Uani 1 1 d . .
H25 H 0.3800 0.5527 0.2125 0.028 Uiso 1 1 calc R U
C36 C 1.0498(9) 0.4970(8) 0.1902(4) 0.024(3) Uani 1 1 d . .
C37 C 1.1223(9) 0.5359(9) 0.2218(4) 0.029(3) Uani 1 1 d . .
H37 H 1.1498 0.5067 0.2508 0.034 Uiso 1 1 calc R U
C38 C 1.1526(8) 0.6170(9) 0.2103(4) 0.031(3) Uani 1 1 d . .
H38 H 1.2019 0.6448 0.2310 0.037 Uiso 1 1 calc R U
C39 C 1.1105(8) 0.6580(8) 0.1678(4) 0.027(3) Uani 1 1 d . .
H39 H 1.1314 0.7138 0.1587 0.032 Uiso 1 1 calc R U
C40 C 1.0387(8) 0.6170(8) 0.1397(4) 0.023(3) Uani 1 1 d . .
H40 H 1.0085 0.6465 0.1115 0.027 Uiso 1 1 calc R U
C31 C 0.8728(10) 0.3855(8) 0.2017(4) 0.029(3) Uani 1 1 d . .
C32 C 0.8218(11) 0.3458(9) 0.2421(5) 0.039(3) Uani 1 1 d . .
H32 H 0.8572 0.3202 0.2701 0.046 Uiso 1 1 calc R U
C33 C 0.7168(11) 0.3448(9) 0.2399(4) 0.038(4) Uani 1 1 d . .
H33 H 0.6794 0.3184 0.2669 0.046 Uiso 1 1 calc R U
C34 C 0.6671(11) 0.3816(9) 0.1993(5) 0.043(4) Uani 1 1 d . .
H34 H 0.5954 0.3813 0.1978 0.051 Uiso 1 1 calc R U
C35 C 0.7236(9) 0.4194(8) 0.1602(5) 0.029(3) Uani 1 1 d . .
H35 H 0.6894 0.4443 0.1316 0.035 Uiso 1 1 calc R U
C41 C 1.0449(9) 0.3310(8) 0.1408(4) 0.024(3) Uani 1 1 d . .
C42 C 1.1080(9) 0.2625(9) 0.1410(4) 0.030(3) Uani 1 1 d . .
H42 H 1.1362 0.2427 0.1726 0.036 Uiso 1 1 calc R U
C43 C 1.1304(9) 0.2226(9) 0.0954(5) 0.034(3) Uani 1 1 d . .
H43 H 1.1741 0.1747 0.0949 0.040 Uiso 1 1 calc R U
C44 C 1.0888(8) 0.2528(9) 0.0505(5) 0.031(3) Uani 1 1 d . .
H44 H 1.1027 0.2260 0.0183 0.037 Uiso 1 1 calc R U
C45 C 1.0254(8) 0.3242(8) 0.0529(4) 0.023(3) Uani 1 1 d . .
H45 H 0.9962 0.3450 0.0218 0.028 Uiso 1 1 calc R U
C46 C 0.8526(10) 0.4345(9) 0.8857(5) 0.040(4) Uani 1 1 d . .
H46A H 0.8393 0.4768 0.9127 0.059 Uiso 1 1 calc R U
H46B H 0.7894 0.4057 0.8765 0.059 Uiso 1 1 calc R U
H46C H 0.8802 0.4628 0.8550 0.059 Uiso 1 1 calc R U
C47 C 0.9256(11) 0.3718(9) 0.9049(5) 0.033(3) Uani 1 1 d . .
N1 N 0.3663(7) 0.6777(6) 0.8749(3) 0.022(2) Uani 1 1 d . .
N3 N 0.3658(7) 0.6264(6) 0.7594(3) 0.025(2) Uani 1 1 d . .
N2 N 0.3668(7) 0.4932(6) 0.8444(3) 0.022(2) Uani 1 1 d . .
N4 N 0.2494(7) 0.5708(6) 0.0512(4) 0.024(2) Uani 1 1 d . .
N6 N 0.4705(7) 0.5625(6) 0.0405(3) 0.023(2) Uani 1 1 d . .
N5 N 0.3708(7) 0.4997(6) 0.1433(3) 0.021(2) Uani 1 1 d . .
N8 N 1.0084(7) 0.5379(7) 0.1493(3) 0.023(2) Uani 1 1 d . .
N7 N 0.8247(7) 0.4217(7) 0.1615(3) 0.026(2) Uani 1 1 d . .
N9 N 1.0049(7) 0.3636(7) 0.0970(3) 0.025(2) Uani 1 1 d . .
N10 N 0.9823(10) 0.3241(9) 0.9200(5) 0.047(3) Uani 1 1 d . .
P1 P 0.2094(2) 0.5991(3) 0.82596(11) 0.0236(6) Uani 1 1 d . .
P2 P 0.3527(2) 0.4222(2) 0.04871(10) 0.0211(6) Uani 1 1 d . .
P3 P 1.0112(3) 0.3870(2) 0.20111(11) 0.0272(8) Uani 1 1 d . .
S1 S 0.0633(2) 0.5991(3) 0.82605(12) 0.0331(7) Uani 1 1 d . .
S2 S 0.3429(2) 0.3087(2) 0.01953(11) 0.0255(7) Uani 1 1 d . .
S3 S 1.0717(3) 0.3368(3) 0.26232(12) 0.0428(9) Uani 1 1 d . .
Cu1 Cu 0.44807(9) 0.60091(13) 0.82511(5) 0.0273(3) Uani 1 1 d . .
Cu2 Cu 0.37109(10) 0.60502(11) 0.09707(4) 0.0244(3) Uani 1 1 d . .
Cu3 Cu 0.91465(10) 0.46807(10) 0.10257(5) 0.0245(3) Uani 1 1 d . .
I1 I 0.63771(5) 0.60499(5) 0.82674(2) 0.02285(15) Uani 1 1 d . .
I2 I 0.37558(6) 0.75591(5) 0.12825(3) 0.0329(2) Uani 1 1 d . .
I3 I 0.82665(6) 0.53952(6) 0.02935(3) 0.03014(19) Uani 1 1 d . .

loop_
_atom_site_aniso_label
_atom_site_aniso_U_11
_atom_site_aniso_U_22
_atom_site_aniso_U_33
_atom_site_aniso_U_23
_atom_site_aniso_U_13
_atom_site_aniso_U_12
C1 0.024(6) 0.017(7) 0.028(6) 0.004(5) 0.005(5) -0.002(5)
C2 0.031(6) 0.029(8) 0.021(6) 0.005(5) 0.001(5) 0.000(6)
C3 0.041(7) 0.027(8) 0.023(6) 0.001(5) 0.009(5) -0.001(6)
C4 0.038(8) 0.027(8) 0.029(6) 0.000(5) -0.007(6) -0.007(6)
C5 0.022(6) 0.039(10) 0.033(7) -0.001(6) 0.003(5) -0.001(6)
C11 0.033(6) 0.021(8) 0.024(6) -0.002(5) -0.004(5) 0.007(6)
C12 0.032(6) 0.026(8) 0.020(6) -0.001(5) -0.002(5) -0.005(5)
C13 0.056(9) 0.026(8) 0.024(6) -0.006(5) -0.007(6) -0.003(6)
C14 0.062(9) 0.023(7) 0.019(6) 0.002(5) 0.005(6) -0.009(7)
C15 0.039(7) 0.023(7) 0.022(6) 0.003(5) 0.007(5) 0.006(5)
C6 0.028(6) 0.017(7) 0.014(5) -0.008(5) -0.005(4) -0.006(5)
C7 0.034(7) 0.024(7) 0.025(6) -0.013(5) 0.002(5) 0.003(6)
C8 0.041(7) 0.022(8) 0.023(6) -0.007(5) -0.001(5) -0.003(6)
C9 0.038(7) 0.030(8) 0.020(6) 0.001(5) 0.000(5) 0.004(6)
C10 0.025(6) 0.027(8) 0.028(6) -0.008(5) -0.009(5) 0.001(6)
C16 0.022(6) 0.025(8) 0.026(6) -0.001(5) 0.015(5) -0.008(5)
C17 0.034(6) 0.022(7) 0.019(5) -0.001(5) 0.002(5) -0.003(6)
C18 0.027(6) 0.038(9) 0.021(6) 0.003(5) -0.005(4) -0.003(6)
C19 0.030(6) 0.025(7) 0.032(6) 0.007(7) 0.001(5) 0.007(7)
C20 0.029(6) 0.018(7) 0.032(6) 0.004(5) 0.002(5) 0.009(5)
C26 0.030(6) 0.013(7) 0.014(5) 0.001(4) -0.005(4) 0.002(5)
C27 0.028(6) 0.023(8) 0.023(6) 0.001(5) -0.001(5) 0.007(5)
C28 0.025(6) 0.029(8) 0.020(6) 0.005(5) 0.001(5) 0.000(5)
C29 0.025(6) 0.032(9) 0.023(5) 0.010(5) 0.001(5) -0.001(6)
C30 0.033(6) 0.017(7) 0.027(5) 0.001(5) -0.009(5) -0.010(6)
C21 0.012(5) 0.010(6) 0.033(6) 0.000(5) 0.002(5) -0.001(5)
C22 0.024(6) 0.026(7) 0.022(6) -0.005(5) 0.001(5) -0.003(6)
C23 0.032(7) 0.025(7) 0.026(6) 0.006(5) -0.001(5) 0.002(6)
C24 0.040(7) 0.033(8) 0.012(5) -0.001(5) 0.001(5) 0.004(7)
C25 0.023(6) 0.028(7) 0.019(5) -0.004(5) 0.003(5) -0.003(5)
C36 0.034(6) 0.021(7) 0.017(5) -0.012(5) -0.004(5) 0.004(5)
C37 0.032(7) 0.034(8) 0.020(5) -0.006(5) -0.002(5) 0.006(7)
C38 0.029(6) 0.037(9) 0.027(5) -0.010(6) 0.000(5) -0.002(6)
C39 0.027(6) 0.023(7) 0.030(6) -0.008(6) 0.004(5) 0.004(5)
C40 0.027(5) 0.024(8) 0.018(5) -0.001(5) 0.000(4) 0.001(6)
C31 0.049(8) 0.027(7) 0.012(5) 0.001(5) 0.004(5) 0.002(7)
C32 0.058(9) 0.038(9) 0.020(7) -0.005(6) 0.007(6) -0.002(8)
C33 0.055(9) 0.040(9) 0.020(7) -0.006(6) 0.020(6) -0.010(7)
C34 0.044(8) 0.032(9) 0.052(9) -0.011(7) 0.013(7) -0.002(7)
C35 0.024(6) 0.022(8) 0.040(7) -0.003(6) 0.004(5) -0.003(6)
C41 0.024(6) 0.024(8) 0.026(6) -0.001(5) -0.002(5) -0.011(6)
C42 0.031(7) 0.026(7) 0.032(7) 0.012(6) -0.008(5) 0.003(6)
C43 0.029(7) 0.032(8) 0.040(7) -0.009(6) 0.008(6) -0.007(6)
C44 0.026(6) 0.035(8) 0.031(6) -0.010(6) 0.008(5) -0.014(7)
C45 0.020(6) 0.025(8) 0.024(6) -0.001(5) 0.004(5) -0.003(5)
C46 0.037(8) 0.049(10) 0.033(7) -0.007(6) 0.006(6) -0.008(7)
C47 0.039(8) 0.035(9) 0.027(7) -0.011(6) -0.007(6) -0.009(7)
N1 0.019(5) 0.030(6) 0.019(5) -0.003(4) -0.005(4) 0.001(5)
N3 0.026(5) 0.023(6) 0.027(5) 0.001(4) -0.003(4) 0.000(5)
N2 0.025(5) 0.028(6) 0.012(4) -0.007(4) -0.004(4) 0.006(5)
N4 0.020(5) 0.026(7) 0.026(5) 0.006(4) 0.002(4) 0.002(4)
N6 0.020(5) 0.027(7) 0.021(5) 0.006(4) -0.005(4) -0.009(4)
N5 0.022(5) 0.017(5) 0.024(5) -0.003(4) -0.002(4) 0.005(4)
N8 0.026(5) 0.025(6) 0.019(4) -0.004(5) -0.003(4) -0.001(5)
N7 0.033(5) 0.032(6) 0.013(4) 0.000(4) 0.002(4) 0.000(5)
N9 0.020(5) 0.036(7) 0.019(5) 0.005(5) 0.002(4) -0.011(5)
N10 0.055(8) 0.045(9) 0.042(7) -0.009(6) -0.011(6) 0.003(7)
P1 0.0236(13) 0.0258(18) 0.0213(13) -0.0026(15) -0.0011(11) 0.0016(17)
P2 0.0230(15) 0.0212(17) 0.0191(12) -0.0004(11) 0.0021(12) 0.0005(13)
P3 0.0407(19) 0.022(2) 0.0186(15) 0.0030(13) -0.0046(13) 0.0013(15)
S1 0.0211(14) 0.042(2) 0.0359(14) -0.0045(18) -0.0012(12) 0.0024(18)
S2 0.0314(17) 0.0212(17) 0.0238(15) -0.0040(12) 0.0035(12) 0.0010(13)
S3 0.069(2) 0.035(2) 0.0250(18) 0.0043(14) -0.0142(16) 0.005(2)
Cu1 0.0230(6) 0.0306(8) 0.0283(6) -0.0001(8) -0.0003(6) 0.0027(8)
Cu2 0.0278(7) 0.0201(7) 0.0255(6) -0.0008(7) 0.0016(5) 0.0000(8)
Cu3 0.0255(7) 0.0268(9) 0.0211(7) 0.0020(6) -0.0020(6) -0.0002(7)
I1 0.0235(3) 0.0254(4) 0.0197(3) -0.0021(4) 0.0009(3) -0.0002(4)
I2 0.0294(4) 0.0204(4) 0.0489(5) -0.0061(4) 0.0003(4) -0.0022(4)
I3 0.0273(4) 0.0403(5) 0.0228(3) 0.0061(4) -0.0042(3) 0.0024(4)

loop_
_atom_type_symbol
_atom_type_description
_atom_type_scat_dispersion_real
_atom_type_scat_dispersion_imag
_atom_type_scat_source
C C 0.0033 0.0016 'International Tables Vol C Tables 4.2.6.8 and 6.1.1.4'
H H 0.0000 0.0000 'International Tables Vol C Tables 4.2.6.8 and 6.1.1.4'
N N 0.0061 0.0033 'International Tables Vol C Tables 4.2.6.8 and 6.1.1.4'
P P 0.1023 0.0942 'International Tables Vol C Tables 4.2.6.8 and 6.1.1.4'
S S 0.1246 0.1234 'International Tables Vol C Tables 4.2.6.8 and 6.1.1.4'
Cu Cu 0.3201 1.2651 'International Tables Vol C Tables 4.2.6.8 and 6.1.1.4'
I I -0.4742 1.8119 'International Tables Vol C Tables 4.2.6.8 and 6.1.1.4'

loop_
_geom_angle_atom_site_label_1
_geom_angle_atom_site_label_2
_geom_angle_atom_site_label_3
_geom_angle
C2 C1 N1 123.4(11)
C2 C1 P1 119.9(9)
N1 C1 P1 116.4(9)
C1 C2 C3 119.8(11)
C1 C2 H2 120.1
C3 C2 H2 120.1
C4 C3 C2 117.5(12)
C4 C3 H3 121.2
C2 C3 H3 121.2
C3 C4 C5 119.0(12)
C3 C4 H4 120.5
C5 C4 H4 120.5
N1 C5 C4 122.9(11)
N1 C5 H5 118.5
C4 C5 H5 118.5
N3 C11 C12 124.2(10)
N3 C11 P1 116.7(8)
C12 C11 P1 119.0(9)
C11 C12 C13 118.2(11)
C11 C12 H12 120.9
C13 C12 H12 120.9
C14 C13 C12 118.8(11)
C14 C13 H13 120.6
C12 C13 H13 120.6
C15 C14 C13 118.6(11)
C15 C14 H14 120.7
C13 C14 H14 120.7
N3 C15 C14 125.0(12)
N3 C15 H15 117.5
C14 C15 H15 117.5
N2 C6 C7 122.5(11)
N2 C6 P1 117.0(9)
C7 C6 P1 120.5(9)
C8 C7 C6 119.2(12)
C8 C7 H7 120.4
C6 C7 H7 120.4
C9 C8 C7 118.8(13)
C9 C8 H8 120.6
C7 C8 H8 120.6
C8 C9 C10 119.7(12)
C8 C9 H9 120.1
C10 C9 H9 120.1
N2 C10 C9 122.1(11)
N2 C10 H10 119.0
C9 C10 H10 119.0
N4 C16 C17 123.0(12)
N4 C16 P2 116.5(9)
C17 C16 P2 120.2(9)
C18 C17 C16 118.3(12)
C18 C17 H17 120.8
C16 C17 H17 120.8
C17 C18 C19 119.2(11)
C17 C18 H18 120.4
C19 C18 H18 120.4
C20 C19 C18 118.6(11)
C20 C19 H19 120.7
C18 C19 H19 120.7
N4 C20 C19 122.4(11)
N4 C20 H20 118.8
C19 C20 H20 118.8
N6 C26 C27 123.2(11)
N6 C26 P2 116.9(8)
C27 C26 P2 119.2(9)
C28 C27 C26 118.3(12)
C28 C27 H27 120.9
C26 C27 H27 120.9
C27 C28 C29 119.9(11)
C27 C28 H28 120.0
C29 C28 H28 120.0
C30 C29 C28 118.0(11)
C30 C29 H29 121.0
C28 C29 H29 121.0
N6 C30 C29 123.1(12)
N6 C30 H30 118.4
C29 C30 H30 118.4
N5 C21 C22 123.4(10)
N5 C21 P2 117.2(8)
C22 C21 P2 119.4(8)
C23 C22 C21 117.4(11)
C23 C22 H22 121.3
C21 C22 H22 121.3
C22 C23 C24 120.5(11)
C22 C23 H23 119.7
C24 C23 H23 119.7
C25 C24 C23 117.9(10)
C25 C24 H24 121.0
C23 C24 H24 121.0
N5 C25 C24 123.9(11)
N5 C25 H25 118.1
C24 C25 H25 118.1
N8 C36 C37 121.7(11)
N8 C36 P3 117.2(8)
C37 C36 P3 121.0(9)
C38 C37 C36 118.7(11)
C38 C37 H37 120.6
C36 C37 H37 120.6
C37 C38 C39 119.1(11)
C37 C38 H38 120.4
C39 C38 H38 120.4
C40 C39 C38 118.9(12)
C40 C39 H39 120.6
C38 C39 H39 120.6
N8 C40 C39 123.7(10)
N8 C40 H40 118.1
C39 C40 H40 118.1
N7 C31 C32 122.6(12)
N7 C31 P3 117.5(8)
C32 C31 P3 119.9(10)
C31 C32 C33 117.4(13)
C31 C32 H32 121.3
C33 C32 H32 121.3
C34 C33 C32 120.5(13)
C34 C33 H33 119.7
C32 C33 H33 119.7
C33 C34 C35 118.6(13)
C33 C34 H34 120.7
C35 C34 H34 120.7
N7 C35 C34 122.1(12)
N7 C35 H35 118.9
C34 C35 H35 118.9
N9 C41 C42 122.9(11)
N9 C41 P3 115.5(9)
C42 C41 P3 121.5(9)
C41 C42 C43 119.6(11)
C41 C42 H42 120.2
C43 C42 H42 120.2
C42 C43 C44 118.8(12)
C42 C43 H43 120.6
C44 C43 H43 120.6
C43 C44 C45 118.8(11)
C43 C44 H44 120.6
C45 C44 H44 120.6
N9 C45 C44 122.4(11)
N9 C45 H45 118.8
C44 C45 H45 118.8
C47 C46 H46A 109.5
C47 C46 H46B 109.5
H46A C46 H46B 109.5
C47 C46 H46C 109.5
H46A C46 H46C 109.5
H46B C46 H46C 109.5
N10 C47 C46 179.3(15)
C5 N1 C1 117.3(10)
C5 N1 Cu1 124.3(8)
C1 N1 Cu1 118.3(8)
C11 N3 C15 115.2(10)
C11 N3 Cu1 118.4(7)
C15 N3 Cu1 125.7(8)
C10 N2 C6 117.7(11)
C10 N2 Cu1 124.0(8)
C6 N2 Cu1 118.2(8)
C20 N4 C16 118.4(10)
C20 N4 Cu2 123.1(8)
C16 N4 Cu2 118.4(8)
C26 N6 C30 117.4(10)
C26 N6 Cu2 118.0(7)
C30 N6 Cu2 124.1(8)
C25 N5 C21 116.8(10)
C25 N5 Cu2 125.9(8)
C21 N5 Cu2 117.2(7)
C40 N8 C36 117.8(9)
C40 N8 Cu3 125.1(7)
C36 N8 Cu3 116.8(8)
C35 N7 C31 118.7(10)
C35 N7 Cu3 124.6(8)
C31 N7 Cu3 116.4(8)
C45 N9 C41 117.5(11)
C45 N9 Cu3 124.0(8)
C41 N9 Cu3 118.5(8)
C6 P1 C11 104.2(5)
C6 P1 C1 104.1(5)
C11 P1 C1 106.9(6)
C6 P1 S1 113.9(4)
C11 P1 S1 113.5(4)
C1 P1 S1 113.4(4)
C21 P2 C26 108.5(5)
C21 P2 C16 106.2(5)
C26 P2 C16 100.9(5)
C21 P2 S2 113.2(4)
C26 P2 S2 113.1(4)
C16 P2 S2 114.0(4)
C36 P3 C31 107.0(6)
C36 P3 C41 104.8(5)
C31 P3 C41 104.1(5)
C36 P3 S3 113.3(4)
C31 P3 S3 113.6(4)
C41 P3 S3 113.2(4)
N3 Cu1 N2 94.8(4)
N3 Cu1 N1 96.9(4)
N2 Cu1 N1 93.2(4)
N3 Cu1 I1 122.6(3)
N2 Cu1 I1 122.5(3)
N1 Cu1 I1 119.9(3)
N5 Cu2 N4 97.0(4)
N5 Cu2 N6 98.7(4)
N4 Cu2 N6 90.5(3)
N5 Cu2 I2 125.5(3)
N4 Cu2 I2 116.6(3)
N6 Cu2 I2 121.0(3)
N9 Cu3 N8 96.8(4)
N9 Cu3 N7 96.1(4)
N8 Cu3 N7 96.0(4)
N9 Cu3 I3 125.8(3)
N8 Cu3 I3 119.2(3)
N7 Cu3 I3 116.7(3)

loop_
_geom_bond_atom_site_label_1
_geom_bond_atom_site_label_2
_geom_bond_distance
C1 C2 1.339(16)
C1 N1 1.348(14)
C1 P1 1.846(12)
C2 C3 1.399(17)
C2 H2 0.9500
C3 C4 1.379(17)
C3 H3 0.9500
C4 C5 1.384(17)
C4 H4 0.9500
C5 N1 1.330(15)
C5 H5 0.9500
C11 N3 1.344(14)
C11 C12 1.375(15)
C11 P1 1.841(11)
C12 C13 1.397(16)
C12 H12 0.9500
C13 C14 1.368(18)
C13 H13 0.9500
C14 C15 1.362(17)
C14 H14 0.9500
C15 N3 1.350(14)
C15 H15 0.9500
C6 N2 1.352(14)
C6 C7 1.385(17)
C6 P1 1.816(12)
C7 C8 1.384(17)
C7 H7 0.9500
C8 C9 1.359(17)
C8 H8 0.9500
C9 C10 1.398(18)
C9 H9 0.9500
C10 N2 1.343(15)
C10 H10 0.9500
C16 N4 1.338(14)
C16 C17 1.384(16)
C16 P2 1.832(13)
C17 C18 1.373(16)
C17 H17 0.9500
C18 C19 1.399(19)
C18 H18 0.9500
C19 C20 1.380(15)
C19 H19 0.9500
C20 N4 1.335(14)
C20 H20 0.9500
C26 N6 1.333(14)
C26 C27 1.384(15)
C26 P2 1.832(12)
C27 C28 1.373(16)
C27 H27 0.9500
C28 C29 1.381(17)
C28 H28 0.9500
C29 C30 1.375(15)
C29 H29 0.9500
C30 N6 1.352(14)
C30 H30 0.9500
C21 N5 1.366(14)
C21 C22 1.398(16)
C21 P2 1.831(11)
C22 C23 1.379(14)
C22 H22 0.9500
C23 C24 1.388(17)
C23 H23 0.9500
C24 C25 1.388(17)
C24 H24 0.9500
C25 N5 1.339(13)
C25 H25 0.9500
C36 N8 1.352(14)
C36 C37 1.400(16)
C36 P3 1.826(13)
C37 C38 1.369(19)
C37 H37 0.9500
C38 C39 1.388(17)
C38 H38 0.9500
C39 C40 1.359(16)
C39 H39 0.9500
C40 N8 1.331(16)
C40 H40 0.9500
C31 N7 1.344(14)
C31 C32 1.390(17)
C31 P3 1.833(14)
C32 C33 1.392(19)
C32 H32 0.9500
C33 C34 1.37(2)
C33 H33 0.9500
C34 C35 1.389(18)
C34 H34 0.9500
C35 N7 1.340(14)
C35 H35 0.9500
C41 N9 1.350(14)
C41 C42 1.363(18)
C41 P3 1.842(12)
C42 C43 1.365(17)
C42 H42 0.9500
C43 C44 1.368(17)
C43 H43 0.9500
C44 C45 1.403(18)
C44 H44 0.9500
C45 N9 1.323(14)
C45 H45 0.9500
C46 C47 1.47(2)
C46 H46A 0.9800
C46 H46B 0.9800
C46 H46C 0.9800
C47 N10 1.129(17)
N1 Cu1 2.069(9)
N3 Cu1 2.056(9)
N2 Cu1 2.068(10)
N4 Cu2 2.070(9)
N6 Cu2 2.075(9)
N5 Cu2 2.041(9)
N8 Cu3 2.048(9)
N7 Cu3 2.064(9)
N9 Cu3 2.036(11)
P1 S1 1.935(3)
P2 S2 1.940(4)
P3 S3 1.938(4)
Cu1 I1 2.5122(14)
Cu2 I2 2.5056(18)
Cu3 I3 2.4875(15)

loop_
_geom_torsion_atom_site_label_1
_geom_torsion_atom_site_label_2
_geom_torsion_atom_site_label_3
_geom_torsion_atom_site_label_4
_geom_torsion
N1 C1 C2 C3 1.0(19)
P1 C1 C2 C3 174.6(9)
C1 C2 C3 C4 -0.3(18)
C2 C3 C4 C5 0.4(18)
C3 C4 C5 N1 -1(2)
N3 C11 C12 C13 1.3(19)
P1 C11 C12 C13 -176.6(9)
C11 C12 C13 C14 -1.0(18)
C12 C13 C14 C15 -0.3(19)
C13 C14 C15 N3 2(2)
N2 C6 C7 C8 0.4(16)
P1 C6 C7 C8 -177.6(8)
C6 C7 C8 C9 -0.8(16)
C7 C8 C9 C10 -0.8(17)
C8 C9 C10 N2 2.8(17)
N4 C16 C17 C18 -0.9(17)
P2 C16 C17 C18 -174.1(8)
C16 C17 C18 C19 0.8(16)
C17 C18 C19 C20 -1.1(16)
C18 C19 C20 N4 1.6(16)
N6 C26 C27 C28 -0.2(17)
P2 C26 C27 C28 169.6(8)
C26 C27 C28 C29 -1.3(17)
C27 C28 C29 C30 3.0(17)
C28 C29 C30 N6 -3.5(17)
N5 C21 C22 C23 1.8(17)
P2 C21 C22 C23 -178.0(9)
C21 C22 C23 C24 -1.3(18)
C22 C23 C24 C25 0.6(18)
C23 C24 C25 N5 -0.4(18)
N8 C36 C37 C38 -1.0(17)
P3 C36 C37 C38 176.4(9)
C36 C37 C38 C39 0.3(17)
C37 C38 C39 C40 1.3(17)
C38 C39 C40 N8 -2.4(17)
N7 C31 C32 C33 -0.3(19)
P3 C31 C32 C33 -178.5(10)
C31 C32 C33 C34 0(2)
C32 C33 C34 C35 0(2)
C33 C34 C35 N7 -1(2)
N9 C41 C42 C43 -2.0(19)
P3 C41 C42 C43 179.6(9)
C41 C42 C43 C44 0.2(19)
C42 C43 C44 C45 0.6(18)
C43 C44 C45 N9 0.4(18)
C4 C5 N1 C1 1.6(19)
C4 C5 N1 Cu1 179.0(9)
C2 C1 N1 C5 -1.6(19)
P1 C1 N1 C5 -175.4(9)
C2 C1 N1 Cu1 -179.2(9)
P1 C1 N1 Cu1 7.0(12)
C12 C11 N3 C15 -0.1(18)
P1 C11 N3 C15 177.8(8)
C12 C11 N3 Cu1 -171.3(10)
P1 C11 N3 Cu1 6.6(13)
C14 C15 N3 C11 -1.4(17)
C14 C15 N3 Cu1 169.1(10)
C9 C10 N2 C6 -3.1(15)
C9 C10 N2 Cu1 171.6(8)
C7 C6 N2 C10 1.5(15)
P1 C6 N2 C10 179.6(8)
C7 C6 N2 Cu1 -173.6(8)
P1 C6 N2 Cu1 4.5(11)
C19 C20 N4 C16 -1.7(16)
C19 C20 N4 Cu2 173.6(8)
C17 C16 N4 C20 1.3(16)
P2 C16 N4 C20 174.7(8)
C17 C16 N4 Cu2 -174.2(8)
P2 C16 N4 Cu2 -0.7(11)
C27 C26 N6 C30 -0.2(16)
P2 C26 N6 C30 -170.2(8)
C27 C26 N6 Cu2 171.7(8)
P2 C26 N6 Cu2 1.7(10)
C29 C30 N6 C26 2.1(16)
C29 C30 N6 Cu2 -169.2(8)
C24 C25 N5 C21 0.8(17)
C24 C25 N5 Cu2 177.9(9)
C22 C21 N5 C25 -1.6(16)
P2 C21 N5 C25 178.3(8)
C22 C21 N5 Cu2 -178.9(8)
P2 C21 N5 Cu2 1.0(11)
C39 C40 N8 C36 1.7(16)
C39 C40 N8 Cu3 -171.6(8)
C37 C36 N8 C40 0.0(16)
P3 C36 N8 C40 -177.5(8)
C37 C36 N8 Cu3 173.9(8)
P3 C36 N8 Cu3 -3.6(11)
C34 C35 N7 C31 0.8(19)
C34 C35 N7 Cu3 175.0(10)
C32 C31 N7 C35 -0.2(18)
P3 C31 N7 C35 178.1(9)
C32 C31 N7 Cu3 -174.9(10)
P3 C31 N7 Cu3 3.4(13)
C44 C45 N9 C41 -2.1(17)
C44 C45 N9 Cu3 179.3(8)
C42 C41 N9 C45 3.0(17)
P3 C41 N9 C45 -178.6(8)
C42 C41 N9 Cu3 -178.4(9)
P3 C41 N9 Cu3 0.0(11)
N2 C6 P1 C11 52.8(9)
C7 C6 P1 C11 -129.1(9)
N2 C6 P1 C1 -59.1(9)
C7 C6 P1 C1 119.1(9)
N2 C6 P1 S1 177.0(7)
C7 C6 P1 S1 -4.9(10)
N3 C11 P1 C6 -60.1(11)
C12 C11 P1 C6 117.9(10)
N3 C11 P1 C1 49.7(11)
C12 C11 P1 C1 -132.3(10)
N3 C11 P1 S1 175.4(8)
C12 C11 P1 S1 -6.6(12)
C2 C1 P1 C6 -122.1(10)
N1 C1 P1 C6 51.9(10)
C2 C1 P1 C11 128.0(10)
N1 C1 P1 C11 -58.0(10)
C2 C1 P1 S1 2.2(12)
N1 C1 P1 S1 176.2(8)
N5 C21 P2 C26 52.3(10)
C22 C21 P2 C26 -127.9(9)
N5 C21 P2 C16 -55.4(9)
C22 C21 P2 C16 124.4(9)
N5 C21 P2 S2 178.7(7)
C22 C21 P2 S2 -1.4(10)
N6 C26 P2 C21 -53.7(9)
C27 C26 P2 C21 135.9(9)
N6 C26 P2 C16 57.7(9)
C27 C26 P2 C16 -112.8(9)
N6 C26 P2 S2 179.8(7)
C27 C26 P2 S2 9.4(10)
N4 C16 P2 C21 54.9(10)
C17 C16 P2 C21 -131.5(9)
N4 C16 P2 C26 -58.2(9)
C17 C16 P2 C26 115.4(9)
N4 C16 P2 S2 -179.8(7)
C17 C16 P2 S2 -6.1(10)
N8 C36 P3 C31 -51.8(10)
C37 C36 P3 C31 130.7(9)
N8 C36 P3 C41 58.3(10)
C37 C36 P3 C41 -119.2(10)
N8 C36 P3 S3 -177.8(7)
C37 C36 P3 S3 4.7(11)
N7 C31 P3 C36 51.9(11)
C32 C31 P3 C36 -129.9(10)
N7 C31 P3 C41 -58.7(11)
C32 C31 P3 C41 119.5(10)
N7 C31 P3 S3 177.7(8)
C32 C31 P3 S3 -4.0(12)
N9 C41 P3 C36 -55.8(10)
C42 C41 P3 C36 122.6(10)
N9 C41 P3 C31 56.4(10)
C42 C41 P3 C31 -125.2(10)
N9 C41 P3 S3 -179.8(7)
C42 C41 P3 S3 -1.3(12)
